data_7243888
loop_
_publ_author_name
'Abramov, Pavel A.'
'Komarov, Vladislav Yu.'
'Pischur, Denis A.'
'Sulyaeva, Veronica S.'
'Benassi, Enrico'
'Sokolov, Maxim N.'

_publ_section_title
;
 Solvatomorphs of (Bu4N)2[{Ag(N2-py)}2Mo8O26]: structure, colouration and
 phase transition
;
_journal_issue 48
_journal_name_full CrystEngComm
_journal_page_first 8527
_journal_page_last 8537
_journal_paper_doi 10.1039/D1CE01152A
_journal_volume 23
_journal_year 2021
_chemical_formula_sum 'C45 H93 Ag2 Mo8 N9 O27'
_chemical_formula_weight 2175.54
_space_group_crystal_system triclinic
_space_group_IT_number 2
_space_group_name_Hall '-P 1'
_space_group_name_H-M_alt 'P -1'
_atom_sites_solution_hydrogens geom
_audit_creation_method SHELXL-2017/1
_audit_update_record
;
2021-08-25 deposited with the CCDC.	2021-11-02 downloaded from the CCDC.
;
_cell_angle_alpha 88.1980(10)
_cell_angle_beta 74.2950(10)
_cell_angle_gamma 68.9620(10)
_cell_formula_units_Z 2
_cell_length_a 12.9493(7)
_cell_length_b 16.7502(5)
_cell_length_c 18.0160(9)
_cell_measurement_reflns_used 3673
_cell_measurement_temperature 150(2)
_cell_measurement_theta_max 27.3074
_cell_measurement_theta_min 2.3549
_cell_volume 3501.7(3)
_computing_cell_refinement 'SAINT (Bruker-AXS, 2016)'
_computing_data_collection 'APEX3 (Bruker-AXS, 2016)'
_computing_data_reduction 'SAINT (Bruker-AXS, 2016)'
_computing_structure_refinement 'SHELXL-2017/1 (Sheldrick, 2017)'
_computing_structure_solution 'SHELXT 2014/5 (Sheldrick, 2014)'
_diffrn_ambient_temperature 150(2)
_diffrn_detector PIXEL
_diffrn_detector_area_resol_mean 7.41
_diffrn_detector_type 'Bruker PHOTON III area detector'
_diffrn_measured_fraction_theta_full 0.937
_diffrn_measured_fraction_theta_max 0.920
_diffrn_measurement_device 'three-circle diffractometer'
_diffrn_measurement_device_type 'Bruker D8 Venture diffractometer'
_diffrn_measurement_method '\w and \f scans'
_diffrn_radiation_monochromator 'Incoatec HELIOS multilayer mirrors'
_diffrn_radiation_type MoK\a
_diffrn_radiation_wavelength 0.71073
_diffrn_reflns_av_R_equivalents 0.1007
_diffrn_reflns_av_unetI/netI 0.1230
_diffrn_reflns_Laue_measured_fraction_full 0.937
_diffrn_reflns_Laue_measured_fraction_max 0.920
_diffrn_reflns_limit_h_max 17
_diffrn_reflns_limit_h_min -17
_diffrn_reflns_limit_k_max 19
_diffrn_reflns_limit_k_min -22
_diffrn_reflns_limit_l_max 24
_diffrn_reflns_limit_l_min -24
_diffrn_reflns_number 46874
_diffrn_reflns_point_group_measured_fraction_full 0.937
_diffrn_reflns_point_group_measured_fraction_max 0.920
_diffrn_reflns_theta_full 25.500
_diffrn_reflns_theta_max 28.706
_diffrn_reflns_theta_min 2.355
_diffrn_source 'Incoatec IuS3.0 microfocus X-ray tube'
_exptl_absorpt_coefficient_mu 2.008
_exptl_absorpt_correction_T_max 0.7458
_exptl_absorpt_correction_T_min 0.6798
_exptl_absorpt_correction_type multi-scan
_exptl_absorpt_process_details
;
 SADABS 2016/2: Krause, L., Herbst-Irmer, R., Sheldrick G.M. & Stalke D.,
 J. Appl. Cryst. 48 (2015) 3-10
;
_exptl_crystal_colour orange
_exptl_crystal_density_diffrn 2.063
_exptl_crystal_description block
_exptl_crystal_F_000 2144
_exptl_crystal_size_max 0.098
_exptl_crystal_size_mid 0.042
_exptl_crystal_size_min 0.023
_refine_diff_density_max 1.793
_refine_diff_density_min -1.929
_refine_diff_density_rms 0.230
_refine_ls_extinction_method none
_refine_ls_goodness_of_fit_ref 1.104
_refine_ls_hydrogen_treatment constr
_refine_ls_matrix_type full
_refine_ls_number_parameters 810
_refine_ls_number_reflns 16666
_refine_ls_number_restraints 6
_refine_ls_restrained_S_all 1.105
_refine_ls_R_factor_all 0.1062
_refine_ls_R_factor_gt 0.0694
_refine_ls_shift/su_max 0.001
_refine_ls_shift/su_mean 0.000
_refine_ls_structure_factor_coef Fsqd
_refine_ls_weighting_details 'w=1/[\s^2^(Fo^2^)+(0.0429P)^2^] where P=(Fo^2^+2Fc^2^)/3'
_refine_ls_weighting_scheme calc
_refine_ls_wR_factor_gt 0.1466
_refine_ls_wR_factor_ref 0.1824
_reflns_Friedel_coverage 0.000
_reflns_number_gt 10696
_reflns_number_total 16666
_reflns_threshold_expression 'I > 2\s(I)'
_cod_data_source_file d1ce01152a2.cif
_cod_data_source_block OP_150
_cod_depositor_comments 'Adding full bibliography for 7243886--7243888.cif.'
_cod_database_code 7243888
_shelx_shelxl_version_number 2017/1
_shelx_space_group_comment
;
The symmetry employed for this shelxl refinement is uniquely defined
by the following loop, which should always be used as a source of
symmetry information in preference to the above space-group names.
They are only intended as comments.
;
_shelx_estimated_absorpt_t_min 0.828
_shelx_estimated_absorpt_t_max 0.955

loop_
_space_group_symop_operation_xyz
'x, y, z'
'-x, -y, -z'

loop_
_atom_site_label
_atom_site_type_symbol
_atom_site_fract_x
_atom_site_fract_y
_atom_site_fract_z
_atom_site_U_iso_or_equiv
_atom_site_adp_type
_atom_site_occupancy
_atom_site_site_symmetry_order
_atom_site_calc_flag
_atom_site_refinement_flags_posn
_atom_site_refinement_flags_adp
_atom_site_refinement_flags_occupancy
_atom_site_disorder_assembly
_atom_site_disorder_group
C1 C 0.9172(7) 0.0243(6) 0.6705(5) 0.0317(18) Uani 1 1 d . . . . .
C2 C 0.9904(9) 0.0316(7) 0.6005(6) 0.046(2) Uani 1 1 d . . . . .
H2A H 0.977051 0.084032 0.576140 0.056 Uiso 1 1 calc R U . . .
C3 C 1.0825(10) -0.0408(8) 0.5689(6) 0.059(3) Uani 1 1 d . . . . .
H3A H 1.134411 -0.038330 0.520953 0.070 Uiso 1 1 calc R U . . .
C4 C 1.1036(8) -0.1174(7) 0.6035(6) 0.048(3) Uani 1 1 d . . . . .
H4A H 1.168346 -0.167280 0.580487 0.057 Uiso 1 1 calc R U . . .
C5 C 1.0262(7) -0.1184(5) 0.6731(5) 0.0316(19) Uani 1 1 d . . . . .
C6 C 0.8216(8) 0.6728(6) 0.6293(5) 0.039(2) Uani 1 1 d . . . . .
C7 C 0.8449(9) 0.7471(7) 0.6347(6) 0.051(3) Uani 1 1 d . . . . .
H7A H 0.821550 0.778695 0.683055 0.062 Uiso 1 1 calc R U . . .
C8 C 0.9021(9) 0.7737(7) 0.5692(6) 0.049(3) Uani 1 1 d . . . . .
H8A H 0.915402 0.825640 0.571751 0.059 Uiso 1 1 calc R U . . .
C9 C 0.9407(8) 0.7260(5) 0.4992(5) 0.037(2) Uani 1 1 d . . . . .
H9A H 0.983529 0.742412 0.453799 0.044 Uiso 1 1 calc R U . . .
C10 C 0.9143(7) 0.6536(5) 0.4986(5) 0.0330(19) Uani 1 1 d . . . . .
C11 C 0.3445(9) 0.7707(6) 0.7482(6) 0.043(2) Uani 1 1 d . . . . .
H11A H 0.387840 0.708688 0.733679 0.052 Uiso 1 1 calc R U . . .
H11B H 0.283771 0.789656 0.720919 0.052 Uiso 1 1 calc R U . . .
C12 C 0.4258(9) 0.8176(6) 0.7189(5) 0.038(2) Uani 1 1 d . . . . .
H12A H 0.484033 0.803222 0.748123 0.046 Uiso 1 1 calc R U . . .
H12B H 0.382527 0.880317 0.726478 0.046 Uiso 1 1 calc R U . . .
C13 C 0.4859(11) 0.7915(7) 0.6325(6) 0.053(3) Uani 1 1 d . . . . .
H13A H 0.532864 0.729416 0.625958 0.064 Uiso 1 1 calc R U . . .
H13B H 0.426752 0.801457 0.604544 0.064 Uiso 1 1 calc R U . . .
C14 C 0.5618(10) 0.8403(7) 0.5975(6) 0.056(3) Uani 1 1 d . . . . .
H14A H 0.598018 0.821400 0.542552 0.085 Uiso 1 1 calc R U . . .
H14B H 0.515534 0.901773 0.602726 0.085 Uiso 1 1 calc R U . . .
H14C H 0.621663 0.829722 0.624143 0.085 Uiso 1 1 calc R U . . .
C15 C 0.2244(9) 0.8759(6) 0.8619(6) 0.043(2) Uani 1 1 d . . . . .
H15A H 0.282075 0.903850 0.851091 0.052 Uiso 1 1 calc R U . A 1
H15B H 0.190376 0.881028 0.918608 0.052 Uiso 1 1 calc R U . A 1
C19 C 0.2016(9) 0.7357(6) 0.8479(5) 0.038(2) Uani 1 1 d . . . . .
H19A H 0.142717 0.765184 0.820822 0.046 Uiso 1 1 calc R U . . .
H19B H 0.243966 0.676811 0.823132 0.046 Uiso 1 1 calc R U . . .
C20 C 0.1410(10) 0.7295(7) 0.9297(7) 0.058(3) Uani 1 1 d . . . . .
H20A H 0.097683 0.787615 0.956013 0.069 Uiso 1 1 calc R U . . .
H20B H 0.197767 0.697350 0.957567 0.069 Uiso 1 1 calc R U . . .
C21 C 0.0574(11) 0.6827(9) 0.9305(9) 0.078(4) Uani 1 1 d . . . . .
H21A H -0.005395 0.719588 0.909324 0.093 Uiso 1 1 calc R U . . .
H21B H 0.099281 0.629271 0.896289 0.093 Uiso 1 1 calc R U . . .
C22 C 0.0066(13) 0.6611(10) 1.0087(9) 0.099(6) Uani 1 1 d . . . . .
H22A H -0.045520 0.631693 1.005735 0.148 Uiso 1 1 calc R U . . .
H22B H 0.068130 0.623507 1.029519 0.148 Uiso 1 1 calc R U . . .
H22C H -0.036592 0.713863 1.042559 0.148 Uiso 1 1 calc R U . . .
C23 C 0.3741(8) 0.7461(5) 0.8802(5) 0.035(2) Uani 1 1 d . . . . .
H23A H 0.423713 0.780666 0.871541 0.042 Uiso 1 1 calc R U . . .
H23B H 0.332869 0.753627 0.935959 0.042 Uiso 1 1 calc R U . . .
C24 C 0.4505(9) 0.6530(6) 0.8604(6) 0.044(2) Uani 1 1 d . . . . .
H24A H 0.405258 0.620296 0.849564 0.052 Uiso 1 1 calc R U . . .
H24B H 0.513964 0.647722 0.813279 0.052 Uiso 1 1 calc R U . . .
C25 C 0.4998(10) 0.6158(6) 0.9255(6) 0.051(3) Uani 1 1 d . . . . .
H25A H 0.436663 0.613757 0.970262 0.061 Uiso 1 1 calc R U . . .
H25B H 0.534389 0.653976 0.941532 0.061 Uiso 1 1 calc R U . . .
C26 C 0.5928(14) 0.5241(8) 0.9038(10) 0.094(5) Uani 1 1 d . . . . .
H26A H 0.621897 0.503072 0.948270 0.140 Uiso 1 1 calc R U . . .
H26B H 0.558644 0.485652 0.888997 0.140 Uiso 1 1 calc R U . . .
H26C H 0.656415 0.525889 0.860255 0.140 Uiso 1 1 calc R U . . .
C27 C 0.6658(7) 0.7291(5) 0.1934(5) 0.0285(17) Uani 1 1 d . . . . .
H27A H 0.739334 0.714993 0.152237 0.034 Uiso 1 1 calc R U . . .
H27B H 0.615626 0.787959 0.187152 0.034 Uiso 1 1 calc R U . . .
C28 C 0.6078(9) 0.6666(7) 0.1821(6) 0.048(2) Uani 1 1 d . . . . .
H28A H 0.647705 0.610057 0.199594 0.057 Uiso 1 1 calc R U . . .
H28B H 0.526748 0.688322 0.214363 0.057 Uiso 1 1 calc R U . . .
C29 C 0.6109(9) 0.6558(7) 0.0977(6) 0.049(3) Uani 1 1 d . . . . .
H29A H 0.552225 0.631717 0.095257 0.058 Uiso 1 1 calc R U . . .
H29B H 0.589584 0.712990 0.076829 0.058 Uiso 1 1 calc R U . . .
C30 C 0.7229(11) 0.6002(8) 0.0487(7) 0.072(4) Uani 1 1 d . . . . .
H30A H 0.718611 0.596147 -0.004420 0.108 Uiso 1 1 calc R U . . .
H30B H 0.781298 0.624216 0.049679 0.108 Uiso 1 1 calc R U . . .
H30C H 0.743894 0.542846 0.068130 0.108 Uiso 1 1 calc R U . . .
C31 C 0.5791(7) 0.7493(6) 0.3361(5) 0.038(2) Uani 1 1 d . . . . .
H31A H 0.598035 0.744650 0.386173 0.045 Uiso 1 1 calc R U . . .
H31B H 0.544526 0.706090 0.332574 0.045 Uiso 1 1 calc R U . . .
C32 C 0.4898(9) 0.8384(7) 0.3357(5) 0.055(3) Uani 1 1 d . . . . .
H32A H 0.529914 0.874770 0.306162 0.066 Uiso 1 1 calc R U . . .
H32B H 0.435991 0.833272 0.307856 0.066 Uiso 1 1 calc R U . . .
C33 C 0.4214(9) 0.8829(6) 0.4132(6) 0.048(2) Uani 1 1 d . . . . .
H33A H 0.475094 0.886252 0.442017 0.058 Uiso 1 1 calc R U . . .
H33B H 0.378310 0.848108 0.442047 0.058 Uiso 1 1 calc R U . . .
C34 C 0.3373(9) 0.9722(5) 0.4111(6) 0.046(2) Uani 1 1 d . . . . .
H34A H 0.295731 0.997255 0.463997 0.068 Uiso 1 1 calc R U . . .
H34B H 0.379274 1.007821 0.383881 0.068 Uiso 1 1 calc R U . . .
H34C H 0.282347 0.969620 0.383911 0.068 Uiso 1 1 calc R U . . .
C35 C 0.7465(7) 0.7928(5) 0.2729(5) 0.0309(18) Uani 1 1 d . . . . .
H35A H 0.694740 0.849474 0.262892 0.037 Uiso 1 1 calc R U . . .
H35B H 0.818792 0.776208 0.230310 0.037 Uiso 1 1 calc R U . . .
C36 C 0.7743(9) 0.8021(6) 0.3483(6) 0.043(2) Uani 1 1 d . . . . .
H36A H 0.703876 0.813446 0.391782 0.051 Uiso 1 1 calc R U . . .
H36B H 0.832615 0.747355 0.355898 0.051 Uiso 1 1 calc R U . . .
C37 C 0.8196(10) 0.8737(7) 0.3501(7) 0.059(3) Uani 1 1 d . . . . .
H37A H 0.884030 0.866136 0.302970 0.071 Uiso 1 1 calc R U . . .
H37B H 0.850484 0.868950 0.395282 0.071 Uiso 1 1 calc R U . . .
C38 C 0.7291(13) 0.9629(7) 0.3545(9) 0.086(5) Uani 1 1 d . U . . .
H38A H 0.763795 1.005959 0.355398 0.129 Uiso 1 1 calc R U . . .
H38B H 0.699316 0.968725 0.309214 0.129 Uiso 1 1 calc R U . . .
H38C H 0.665736 0.971542 0.401618 0.129 Uiso 1 1 calc R U . . .
C39 C 0.7678(7) 0.6384(5) 0.2831(5) 0.0307(18) Uani 1 1 d . . . . .
H39A H 0.787298 0.640784 0.332285 0.037 Uiso 1 1 calc R U . . .
H39B H 0.723905 0.599778 0.288708 0.037 Uiso 1 1 calc R U . . .
C40 C 0.8793(7) 0.5994(5) 0.2189(5) 0.037(2) Uani 1 1 d . . . . .
H40A H 0.861096 0.597124 0.169225 0.045 Uiso 1 1 calc R U . . .
H40B H 0.925505 0.636245 0.214014 0.045 Uiso 1 1 calc R U . . .
C41 C 0.9484(9) 0.5106(6) 0.2350(6) 0.051(3) Uani 1 1 d . . . . .
H41A H 0.900321 0.474824 0.243052 0.061 Uiso 1 1 calc R U . . .
H41B H 0.970195 0.513444 0.283181 0.061 Uiso 1 1 calc R U . . .
C42 C 1.0569(11) 0.4687(7) 0.1690(7) 0.071(4) Uani 1 1 d . . . . .
H42A H 1.099568 0.411061 0.181565 0.107 Uiso 1 1 calc R U . . .
H42B H 1.035508 0.464792 0.121431 0.107 Uiso 1 1 calc R U . . .
H42C H 1.105347 0.503393 0.161539 0.107 Uiso 1 1 calc R U . . .
C45 C 1.3078(11) 0.6990(8) 0.1834(8) 0.071(4) Uani 1 1 d . . . . .
H45A H 1.318596 0.734347 0.139666 0.107 Uiso 1 1 calc R U . . .
H45B H 1.321441 0.722066 0.227634 0.107 Uiso 1 1 calc R U . . .
H45C H 1.362335 0.639962 0.168775 0.107 Uiso 1 1 calc R U . . .
N1 N 0.8213(7) 0.0953(4) 0.7083(4) 0.0407(19) Uani 1 1 d . . . . .
H1A H 0.777322 0.090929 0.753742 0.049 Uiso 1 1 calc R U . . .
H1B H 0.804834 0.144483 0.686587 0.049 Uiso 1 1 calc R U . . .
N2 N 0.9353(6) -0.0481(4) 0.7085(4) 0.0256(14) Uani 1 1 d . . . . .
N3 N 1.0383(6) -0.1911(4) 0.7135(5) 0.0379(18) Uani 1 1 d . . . . .
H3B H 0.988764 -0.188967 0.758493 0.045 Uiso 1 1 calc R U . . .
H3C H 1.095521 -0.239471 0.694210 0.045 Uiso 1 1 calc R U . . .
N4 N 0.9564(6) 0.6009(4) 0.4313(4) 0.0340(16) Uani 1 1 d . . . . .
H4B H 0.944896 0.552198 0.431281 0.041 Uiso 1 1 calc R U . . .
H4C H 0.994700 0.615974 0.388586 0.041 Uiso 1 1 calc R U . . .
N5 N 0.8573(6) 0.6262(4) 0.5608(4) 0.0318(16) Uani 1 1 d . . . . .
N6 N 0.7619(8) 0.6430(6) 0.6905(5) 0.065(3) Uani 1 1 d . . . . .
H6A H 0.748513 0.596064 0.684308 0.078 Uiso 1 1 calc R U . . .
H6B H 0.736573 0.670646 0.736442 0.078 Uiso 1 1 calc R U . . .
N7 N 1.1913(8) 0.7000(6) 0.2041(5) 0.053(2) Uani 1 1 d . . . . .
N8 N 0.6902(6) 0.7279(4) 0.2711(4) 0.0308(15) Uani 1 1 d . . . . .
N9 N 0.2857(6) 0.7820(4) 0.8354(4) 0.0319(16) Uani 1 1 d . . . . .
O1 O 0.6391(5) 0.0014(3) 0.7843(3) 0.0302(12) Uani 1 1 d . . . . .
O27 O 0.8230(5) 0.4672(3) 0.4233(3) 0.0309(13) Uani 1 1 d . . . . .
O2 O 0.6808(5) 0.0875(3) 0.9102(3) 0.0291(12) Uani 1 1 d . . . . .
O3 O 0.8295(5) -0.0830(3) 0.9523(3) 0.0301(12) Uani 1 1 d . . . . .
O4 O 0.7974(5) -0.1847(3) 0.8237(3) 0.0312(13) Uani 1 1 d . . . . .
O5 O 0.4253(5) 0.0135(3) 0.7839(3) 0.0308(13) Uani 1 1 d . . . . .
O6 O 0.4598(4) 0.0938(3) 0.9083(3) 0.0224(11) Uani 1 1 d . . . . .
O7 O 0.4878(5) 0.1797(3) 1.0241(3) 0.0251(11) Uani 1 1 d . . . . .
O8 O 0.6265(5) 0.0210(3) 1.0555(3) 0.0241(11) Uani 1 1 d . . . . .
O9 O 0.7740(5) -0.1361(3) 1.0964(3) 0.0280(12) Uani 1 1 d . . . . .
O10 O 0.5934(5) -0.0509(3) 0.9436(3) 0.0235(11) Uani 1 1 d . . . . .
O11 O 0.7235(5) -0.2044(3) 0.9783(3) 0.0270(12) Uani 1 1 d . . . . .
O12 O 0.5674(5) -0.1361(3) 0.8320(3) 0.0261(12) Uani 1 1 d . . . . .
O13 O 0.4328(5) 0.6833(3) 0.4658(3) 0.0287(12) Uani 1 1 d . . . . .
O14 O 0.6325(5) 0.6298(3) 0.5085(3) 0.0298(13) Uani 1 1 d . . . . .
O15 O 0.4329(5) 0.6019(3) 0.6009(3) 0.0260(12) Uani 1 1 d . . . . .
O16 O 0.8028(5) 0.3797(4) 0.5798(4) 0.0390(15) Uani 1 1 d . . . . .
O17 O 0.6136(6) 0.5417(4) 0.6679(4) 0.0390(15) Uani 1 1 d . . . . .
O18 O 0.4134(6) 0.5246(4) 0.7457(3) 0.0392(15) Uani 1 1 d . . . . .
O19 O 0.5892(6) 0.3840(4) 0.6547(4) 0.0368(14) Uani 1 1 d . . . . .
O20 O 0.7693(5) 0.2290(4) 0.5888(4) 0.0452(17) Uani 1 1 d . . . . .
O21 O 0.7646(5) 0.3222(3) 0.4540(4) 0.0338(14) Uani 1 1 d . . . . .
O22 O 0.5984(5) 0.4666(3) 0.5242(3) 0.0250(11) Uani 1 1 d . . . . .
O23 O 0.6102(4) 0.5346(3) 0.3929(3) 0.0240(11) Uani 1 1 d . . . . .
O24 O 0.7936(5) 0.3841(4) 0.3089(3) 0.0364(14) Uani 1 1 d . . . . .
O26 O 0.6960(5) -0.3009(3) 0.8618(3) 0.0353(14) Uani 1 1 d . . . . .
Mo1 Mo 0.51925(6) -0.01493(4) 0.83868(4) 0.02333(15) Uani 1 1 d . . . . .
Mo2 Mo 0.56183(6) 0.07922(4) 0.97401(4) 0.02059(14) Uani 1 1 d . . . . .
Mo3 Mo 0.72011(6) -0.10165(4) 1.02119(4) 0.02247(15) Uani 1 1 d . . . . .
Mo4 Mo 0.67950(6) -0.19942(4) 0.88437(4) 0.02615(16) Uani 1 1 d . . . . .
Mo5 Mo 0.53086(6) 0.59459(4) 0.49614(4) 0.02267(15) Uani 1 1 d . . . . .
Mo6 Mo 0.51070(6) 0.50447(4) 0.65750(4) 0.02761(16) Uani 1 1 d . . . . .
Mo7 Mo 0.71406(6) 0.33125(4) 0.56419(5) 0.03168(18) Uani 1 1 d . . . . .
Mo8 Mo 0.73166(6) 0.42466(4) 0.40251(4) 0.02680(16) Uani 1 1 d . . . . .
Ag1 Ag 0.83236(6) -0.04641(4) 0.82762(4) 0.03546(17) Uani 1 1 d . . . . .
Ag2 Ag 0.83604(7) 0.50268(4) 0.55721(4) 0.04089(19) Uani 1 1 d . . . . .
C16A C 0.1289(10) 0.9248(7) 0.8242(7) 0.058(3) Uiso 0.4 1 d . . P B 1
H16A H 0.067898 0.900194 0.834112 0.070 Uiso 0.4 1 calc R U P B 1
H16B H 0.159686 0.926878 0.767808 0.070 Uiso 0.4 1 calc R U P B 1
C17A C 0.080(3) 1.0253(17) 0.873(2) 0.054(7) Uiso 0.4 1 d . . P B 1
H17A H 0.073593 1.018028 0.929101 0.065 Uiso 0.4 1 calc R U P B 1
H17B H 0.137361 1.053000 0.853577 0.065 Uiso 0.4 1 calc R U P B 1
C18A C -0.028(2) 1.0790(15) 0.8644(16) 0.049(6) Uiso 0.4 1 d . . P B 1
H18A H -0.052919 1.134719 0.892594 0.073 Uiso 0.4 1 calc R U P B 1
H18B H -0.021201 1.087055 0.809361 0.073 Uiso 0.4 1 calc R U P B 1
H18C H -0.084917 1.052112 0.884823 0.073 Uiso 0.4 1 calc R U P B 1
C16B C 0.1289(10) 0.9248(7) 0.8242(7) 0.058(3) Uiso 0.6 1 d . . P B 2
H16C H 0.156435 0.906393 0.768372 0.070 Uiso 0.6 1 calc R U P B 2
H16D H 0.061336 0.908495 0.846974 0.070 Uiso 0.6 1 calc R U P B 2
C17B C 0.0909(13) 1.0207(9) 0.8329(9) 0.032(3) Uiso 0.6 1 d . . P B 2
H17C H 0.042761 1.047417 0.797986 0.038 Uiso 0.6 1 calc R U P B 2
H17D H 0.158622 1.038267 0.819989 0.038 Uiso 0.6 1 calc R U P B 2
C18B C 0.0203(16) 1.0489(11) 0.9186(10) 0.051(4) Uiso 0.6 1 d . . P B 2
H18D H -0.006243 1.111444 0.926778 0.076 Uiso 0.6 1 calc R U P B 2
H18E H -0.046348 1.031120 0.930613 0.076 Uiso 0.6 1 calc R U P B 2
H18F H 0.068983 1.022012 0.952516 0.076 Uiso 0.6 1 calc R U P B 2
O25B O 1.0669(19) 0.6479(14) 0.2821(12) 0.052(6) Uiso 0.4 1 d . . P C 3
C43B C 1.117(3) 0.6973(19) 0.2706(17) 0.052(7) Uiso 0.4 1 d . . P C 3
H43B H 1.103329 0.736944 0.312061 0.062 Uiso 0.4 1 calc R U P C 3
C44B C 1.158(3) 0.681(2) 0.129(2) 0.089(11) Uiso 0.4 1 d . . P C 3
H44A H 1.215960 0.683911 0.082565 0.133 Uiso 0.4 1 calc R U P C 3
H44B H 1.154075 0.623311 0.129975 0.133 Uiso 0.4 1 calc R U P C 3
H44C H 1.082394 0.723399 0.129153 0.133 Uiso 0.4 1 calc R U P C 3
O25A O 1.0404(12) 0.6809(9) 0.2883(8) 0.046(3) Uiso 0.6 1 d . . P C 4
C43A C 1.1610(13) 0.6582(10) 0.2591(8) 0.031(3) Uiso 0.6 1 d . . P C 4
H43A H 1.214458 0.614872 0.279571 0.037 Uiso 0.6 1 calc R U P C 4
C44A C 1.1226(16) 0.7611(11) 0.1631(11) 0.052(4) Uiso 0.6 1 d . . P C 4
H44D H 1.172040 0.782572 0.123032 0.078 Uiso 0.6 1 calc R U P C 4
H44E H 1.083228 0.733613 0.139019 0.078 Uiso 0.6 1 calc R U P C 4
H44F H 1.065285 0.808971 0.199177 0.078 Uiso 0.6 1 calc R U P C 4

loop_
_atom_site_aniso_label
_atom_site_aniso_U_11
_atom_site_aniso_U_22
_atom_site_aniso_U_33
_atom_site_aniso_U_23
_atom_site_aniso_U_13
_atom_site_aniso_U_12
C1 0.028(4) 0.041(5) 0.028(4) 0.003(4) -0.008(4) -0.014(4)
C2 0.049(6) 0.056(6) 0.041(6) 0.012(5) -0.014(5) -0.028(5)
C3 0.054(7) 0.095(9) 0.034(6) -0.003(6) 0.001(5) -0.044(7)
C4 0.028(5) 0.061(7) 0.045(6) -0.028(5) 0.014(4) -0.020(4)
C5 0.027(4) 0.028(4) 0.037(5) -0.009(3) -0.007(4) -0.007(3)
C6 0.041(5) 0.061(6) 0.028(5) -0.002(4) -0.013(4) -0.030(5)
C7 0.048(6) 0.067(7) 0.046(6) -0.030(5) -0.007(5) -0.031(5)
C8 0.050(6) 0.053(6) 0.057(7) 0.002(5) -0.015(5) -0.032(5)
C9 0.037(5) 0.035(5) 0.038(5) -0.002(4) -0.011(4) -0.014(4)
C10 0.031(5) 0.030(4) 0.040(5) 0.003(4) -0.016(4) -0.009(3)
C11 0.057(6) 0.043(6) 0.042(6) -0.006(4) -0.023(5) -0.025(5)
C12 0.057(6) 0.033(5) 0.034(5) -0.006(4) -0.021(4) -0.020(4)
C13 0.086(9) 0.047(6) 0.043(6) 0.003(5) -0.031(6) -0.035(6)
C14 0.070(8) 0.055(7) 0.050(7) 0.006(5) -0.011(6) -0.033(6)
C15 0.050(6) 0.044(6) 0.043(6) -0.007(4) -0.020(5) -0.021(5)
C19 0.051(6) 0.041(5) 0.037(5) 0.007(4) -0.021(4) -0.028(4)
C20 0.066(8) 0.071(8) 0.056(7) 0.011(6) -0.014(6) -0.050(6)
C21 0.061(8) 0.078(9) 0.099(11) -0.001(8) -0.006(8) -0.043(7)
C22 0.076(10) 0.118(12) 0.100(13) -0.002(10) 0.019(9) -0.063(10)
C23 0.041(5) 0.044(5) 0.019(4) -0.004(3) -0.003(4) -0.017(4)
C24 0.052(6) 0.033(5) 0.051(6) 0.004(4) -0.026(5) -0.013(4)
C25 0.072(8) 0.047(6) 0.055(7) 0.016(5) -0.036(6) -0.034(5)
C26 0.114(13) 0.054(8) 0.138(15) 0.031(8) -0.069(11) -0.036(8)
C27 0.032(4) 0.032(4) 0.032(4) 0.013(3) -0.017(4) -0.019(3)
C28 0.049(6) 0.066(7) 0.040(6) 0.015(5) -0.010(5) -0.038(5)
C29 0.060(7) 0.060(7) 0.039(6) 0.014(5) -0.027(5) -0.029(5)
C30 0.060(8) 0.090(9) 0.061(8) -0.009(7) -0.026(7) -0.013(7)
C31 0.028(5) 0.051(5) 0.030(5) 0.012(4) -0.007(4) -0.012(4)
C32 0.036(6) 0.076(7) 0.023(5) 0.024(5) 0.002(4) 0.005(5)
C33 0.059(7) 0.039(5) 0.049(6) 0.008(4) -0.021(5) -0.016(5)
C34 0.054(6) 0.030(5) 0.049(6) 0.005(4) -0.009(5) -0.015(4)
C35 0.032(5) 0.034(4) 0.033(5) 0.007(3) -0.008(4) -0.021(4)
C36 0.046(6) 0.047(6) 0.050(6) 0.021(4) -0.028(5) -0.025(5)
C37 0.070(8) 0.060(7) 0.076(8) 0.034(6) -0.048(7) -0.041(6)
C38 0.117(11) 0.052(7) 0.105(10) -0.006(6) -0.081(9) -0.012(7)
C39 0.037(5) 0.029(4) 0.028(4) 0.014(3) -0.008(4) -0.016(3)
C40 0.026(4) 0.043(5) 0.038(5) 0.007(4) -0.012(4) -0.004(4)
C41 0.052(7) 0.039(5) 0.050(6) 0.001(4) -0.014(5) -0.001(5)
C42 0.065(8) 0.064(8) 0.058(8) -0.016(6) -0.014(7) 0.006(6)
C45 0.068(9) 0.093(10) 0.063(8) 0.002(7) -0.009(7) -0.048(8)
N1 0.048(5) 0.035(4) 0.032(4) 0.017(3) -0.007(4) -0.012(3)
N2 0.025(3) 0.025(3) 0.019(3) -0.003(2) 0.002(3) -0.005(3)
N3 0.029(4) 0.027(4) 0.050(5) -0.006(3) -0.012(4) 0.001(3)
N4 0.045(5) 0.035(4) 0.028(4) 0.008(3) -0.005(3) -0.025(3)
N5 0.027(4) 0.038(4) 0.035(4) -0.006(3) -0.009(3) -0.015(3)
N6 0.073(7) 0.090(7) 0.042(5) -0.020(5) 0.010(5) -0.057(6)
N7 0.049(5) 0.065(6) 0.041(5) 0.009(4) -0.009(4) -0.018(4)
N8 0.031(4) 0.023(3) 0.031(4) 0.007(3) -0.004(3) -0.005(3)
N9 0.035(4) 0.035(4) 0.033(4) -0.006(3) -0.015(3) -0.017(3)
O1 0.027(3) 0.036(3) 0.028(3) 0.001(2) -0.009(2) -0.012(2)
O27 0.027(3) 0.035(3) 0.028(3) 0.008(2) -0.002(2) -0.013(2)
O2 0.036(3) 0.021(3) 0.030(3) 0.006(2) -0.007(3) -0.012(2)
O3 0.025(3) 0.033(3) 0.030(3) 0.005(2) -0.006(2) -0.009(2)
O4 0.029(3) 0.036(3) 0.027(3) -0.002(2) -0.001(2) -0.014(2)
O5 0.035(3) 0.031(3) 0.028(3) 0.000(2) -0.016(3) -0.009(2)
O6 0.025(3) 0.023(3) 0.021(3) 0.003(2) -0.013(2) -0.006(2)
O7 0.028(3) 0.021(3) 0.030(3) -0.002(2) -0.012(2) -0.009(2)
O8 0.027(3) 0.025(3) 0.022(3) 0.000(2) -0.009(2) -0.010(2)
O9 0.032(3) 0.035(3) 0.019(3) 0.002(2) -0.011(2) -0.011(2)
O10 0.027(3) 0.024(3) 0.022(3) 0.003(2) -0.009(2) -0.011(2)
O11 0.025(3) 0.019(3) 0.036(3) 0.005(2) -0.014(2) -0.004(2)
O12 0.033(3) 0.032(3) 0.015(3) -0.002(2) -0.010(2) -0.013(2)
O13 0.031(3) 0.017(3) 0.037(3) 0.011(2) -0.008(3) -0.009(2)
O14 0.031(3) 0.020(3) 0.036(3) 0.006(2) -0.007(3) -0.009(2)
O15 0.025(3) 0.021(3) 0.030(3) 0.001(2) -0.002(2) -0.010(2)
O16 0.036(4) 0.031(3) 0.052(4) 0.017(3) -0.014(3) -0.014(3)
O17 0.055(4) 0.044(4) 0.036(4) 0.011(3) -0.021(3) -0.034(3)
O18 0.047(4) 0.044(4) 0.029(3) 0.002(3) -0.007(3) -0.024(3)
O19 0.049(4) 0.031(3) 0.036(3) 0.015(3) -0.018(3) -0.018(3)
O20 0.036(4) 0.038(3) 0.062(5) 0.022(3) -0.020(3) -0.011(3)
O21 0.027(3) 0.026(3) 0.044(4) 0.009(3) -0.008(3) -0.006(2)
O22 0.032(3) 0.019(3) 0.028(3) 0.004(2) -0.012(2) -0.011(2)
O23 0.022(3) 0.020(3) 0.028(3) 0.004(2) -0.003(2) -0.009(2)
O24 0.032(3) 0.039(3) 0.033(3) -0.004(3) 0.002(3) -0.014(3)
O26 0.037(3) 0.030(3) 0.039(4) -0.007(3) -0.011(3) -0.012(3)
Mo1 0.0284(4) 0.0251(3) 0.0176(3) 0.0009(2) -0.0089(3) -0.0091(3)
Mo2 0.0244(3) 0.0190(3) 0.0204(3) 0.0018(2) -0.0086(3) -0.0085(2)
Mo3 0.0239(3) 0.0227(3) 0.0218(3) 0.0031(2) -0.0090(3) -0.0078(3)
Mo4 0.0279(4) 0.0221(3) 0.0267(4) -0.0029(3) -0.0070(3) -0.0071(3)
Mo5 0.0269(4) 0.0163(3) 0.0253(3) 0.0040(2) -0.0072(3) -0.0087(2)
Mo6 0.0354(4) 0.0284(4) 0.0245(4) 0.0062(3) -0.0104(3) -0.0169(3)
Mo7 0.0302(4) 0.0250(4) 0.0419(4) 0.0132(3) -0.0147(3) -0.0100(3)
Mo8 0.0259(4) 0.0207(3) 0.0304(4) 0.0018(3) -0.0036(3) -0.0076(3)
Ag1 0.0352(4) 0.0395(4) 0.0272(3) 0.0044(3) -0.0027(3) -0.0130(3)
Ag2 0.0536(5) 0.0329(4) 0.0376(4) 0.0053(3) -0.0093(3) -0.0202(3)

loop_
_atom_type_symbol
_atom_type_description
_atom_type_scat_dispersion_real
_atom_type_scat_dispersion_imag
_atom_type_scat_source
C C 0.0033 0.0016 'International Tables Vol C Tables 4.2.6.8 and 6.1.1.4'
H H 0.0000 0.0000 'International Tables Vol C Tables 4.2.6.8 and 6.1.1.4'
N N 0.0061 0.0033 'International Tables Vol C Tables 4.2.6.8 and 6.1.1.4'
O O 0.0106 0.0060 'International Tables Vol C Tables 4.2.6.8 and 6.1.1.4'
Mo Mo -1.6832 0.6857 'International Tables Vol C Tables 4.2.6.8 and 6.1.1.4'
Ag Ag -0.8971 1.1015 'International Tables Vol C Tables 4.2.6.8 and 6.1.1.4'

loop_
_geom_angle_atom_site_label_1
_geom_angle_atom_site_label_2
_geom_angle_atom_site_label_3
_geom_angle
_geom_angle_site_symmetry_1
_geom_angle_site_symmetry_3
_geom_angle_publ_flag
N2 C1 C2 123.8(8) . . ?
N2 C1 N1 115.6(7) . . ?
C2 C1 N1 120.5(8) . . ?
C3 C2 C1 116.2(9) . . ?
C3 C2 H2A 121.9 . . ?
C1 C2 H2A 121.9 . . ?
C2 C3 C4 122.8(10) . . ?
C2 C3 H3A 118.6 . . ?
C4 C3 H3A 118.6 . . ?
C3 C4 C5 116.9(9) . . ?
C3 C4 H4A 121.6 . . ?
C5 C4 H4A 121.6 . . ?
N2 C5 N3 114.6(8) . . ?
N2 C5 C4 123.0(8) . . ?
N3 C5 C4 122.3(8) . . ?
N5 C6 N6 116.1(8) . . ?
N5 C6 C7 120.8(9) . . ?
N6 C6 C7 123.1(9) . . ?
C8 C7 C6 118.9(8) . . ?
C8 C7 H7A 120.6 . . ?
C6 C7 H7A 120.6 . . ?
C7 C8 C9 120.8(9) . . ?
C7 C8 H8A 119.6 . . ?
C9 C8 H8A 119.6 . . ?
C10 C9 C8 116.8(9) . . ?
C10 C9 H9A 121.6 . . ?
C8 C9 H9A 121.6 . . ?
N5 C10 C9 124.3(8) . . ?
N5 C10 N4 116.3(7) . . ?
C9 C10 N4 119.2(8) . . ?
C12 C11 N9 116.5(6) . . ?
C12 C11 H11A 108.2 . . ?
N9 C11 H11A 108.2 . . ?
C12 C11 H11B 108.2 . . ?
N9 C11 H11B 108.2 . . ?
H11A C11 H11B 107.3 . . ?
C11 C12 C13 109.3(7) . . ?
C11 C12 H12A 109.8 . . ?
C13 C12 H12A 109.8 . . ?
C11 C12 H12B 109.8 . . ?
C13 C12 H12B 109.8 . . ?
H12A C12 H12B 108.3 . . ?
C14 C13 C12 112.6(8) . . ?
C14 C13 H13A 109.1 . . ?
C12 C13 H13A 109.1 . . ?
C14 C13 H13B 109.1 . . ?
C12 C13 H13B 109.1 . . ?
H13A C13 H13B 107.8 . . ?
C13 C14 H14A 109.5 . . ?
C13 C14 H14B 109.5 . . ?
H14A C14 H14B 109.5 . . ?
C13 C14 H14C 109.5 . . ?
H14A C14 H14C 109.5 . . ?
H14B C14 H14C 109.5 . . ?
N9 C15 C16B 115.0(7) . . ?
N9 C15 C16A 115.0(7) . . ?
N9 C15 H15A 108.5 . . ?
C16A C15 H15A 108.5 . . ?
N9 C15 H15B 108.5 . . ?
C16A C15 H15B 108.5 . . ?
H15A C15 H15B 107.5 . . ?
C20 C19 N9 116.5(7) . . ?
C20 C19 H19A 108.2 . . ?
N9 C19 H19A 108.2 . . ?
C20 C19 H19B 108.2 . . ?
N9 C19 H19B 108.2 . . ?
H19A C19 H19B 107.3 . . ?
C19 C20 C21 108.8(9) . . ?
C19 C20 H20A 109.9 . . ?
C21 C20 H20A 109.9 . . ?
C19 C20 H20B 109.9 . . ?
C21 C20 H20B 109.9 . . ?
H20A C20 H20B 108.3 . . ?
C22 C21 C20 113.0(12) . . ?
C22 C21 H21A 109.0 . . ?
C20 C21 H21A 109.0 . . ?
C22 C21 H21B 109.0 . . ?
C20 C21 H21B 109.0 . . ?
H21A C21 H21B 107.8 . . ?
C21 C22 H22A 109.5 . . ?
C21 C22 H22B 109.5 . . ?
H22A C22 H22B 109.5 . . ?
C21 C22 H22C 109.5 . . ?
H22A C22 H22C 109.5 . . ?
H22B C22 H22C 109.5 . . ?
C24 C23 N9 116.0(7) . . ?
C24 C23 H23A 108.3 . . ?
N9 C23 H23A 108.3 . . ?
C24 C23 H23B 108.3 . . ?
N9 C23 H23B 108.3 . . ?
H23A C23 H23B 107.4 . . ?
C25 C24 C23 111.0(8) . . ?
C25 C24 H24A 109.4 . . ?
C23 C24 H24A 109.4 . . ?
C25 C24 H24B 109.4 . . ?
C23 C24 H24B 109.4 . . ?
H24A C24 H24B 108.0 . . ?
C24 C25 C26 113.0(10) . . ?
C24 C25 H25A 109.0 . . ?
C26 C25 H25A 109.0 . . ?
C24 C25 H25B 109.0 . . ?
C26 C25 H25B 109.0 . . ?
H25A C25 H25B 107.8 . . ?
C25 C26 H26A 109.5 . . ?
C25 C26 H26B 109.5 . . ?
H26A C26 H26B 109.5 . . ?
C25 C26 H26C 109.5 . . ?
H26A C26 H26C 109.5 . . ?
H26B C26 H26C 109.5 . . ?
N8 C27 C28 114.4(7) . . ?
N8 C27 H27A 108.7 . . ?
C28 C27 H27A 108.7 . . ?
N8 C27 H27B 108.7 . . ?
C28 C27 H27B 108.7 . . ?
H27A C27 H27B 107.6 . . ?
C29 C28 C27 111.5(8) . . ?
C29 C28 H28A 109.3 . . ?
C27 C28 H28A 109.3 . . ?
C29 C28 H28B 109.3 . . ?
C27 C28 H28B 109.3 . . ?
H28A C28 H28B 108.0 . . ?
C30 C29 C28 113.9(9) . . ?
C30 C29 H29A 108.8 . . ?
C28 C29 H29A 108.8 . . ?
C30 C29 H29B 108.8 . . ?
C28 C29 H29B 108.8 . . ?
H29A C29 H29B 107.7 . . ?
C29 C30 H30A 109.5 . . ?
C29 C30 H30B 109.5 . . ?
H30A C30 H30B 109.5 . . ?
C29 C30 H30C 109.5 . . ?
H30A C30 H30C 109.5 . . ?
H30B C30 H30C 109.5 . . ?
N8 C31 C32 114.5(7) . . ?
N8 C31 H31A 108.6 . . ?
C32 C31 H31A 108.6 . . ?
N8 C31 H31B 108.6 . . ?
C32 C31 H31B 108.6 . . ?
H31A C31 H31B 107.6 . . ?
C33 C32 C31 115.3(8) . . ?
C33 C32 H32A 108.4 . . ?
C31 C32 H32A 108.4 . . ?
C33 C32 H32B 108.4 . . ?
C31 C32 H32B 108.4 . . ?
H32A C32 H32B 107.5 . . ?
C32 C33 C34 114.2(9) . . ?
C32 C33 H33A 108.7 . . ?
C34 C33 H33A 108.7 . . ?
C32 C33 H33B 108.7 . . ?
C34 C33 H33B 108.7 . . ?
H33A C33 H33B 107.6 . . ?
C33 C34 H34A 109.5 . . ?
C33 C34 H34B 109.5 . . ?
H34A C34 H34B 109.5 . . ?
C33 C34 H34C 109.5 . . ?
H34A C34 H34C 109.5 . . ?
H34B C34 H34C 109.5 . . ?
N8 C35 C36 115.0(7) . . ?
N8 C35 H35A 108.5 . . ?
C36 C35 H35A 108.5 . . ?
N8 C35 H35B 108.5 . . ?
C36 C35 H35B 108.5 . . ?
H35A C35 H35B 107.5 . . ?
C37 C36 C35 112.9(8) . . ?
C37 C36 H36A 109.0 . . ?
C35 C36 H36A 109.0 . . ?
C37 C36 H36B 109.0 . . ?
C35 C36 H36B 109.0 . . ?
H36A C36 H36B 107.8 . . ?
C36 C37 C38 113.7(10) . . ?
C36 C37 H37A 108.8 . . ?
C38 C37 H37A 108.8 . . ?
C36 C37 H37B 108.8 . . ?
C38 C37 H37B 108.8 . . ?
H37A C37 H37B 107.7 . . ?
C37 C38 H38A 109.5 . . ?
C37 C38 H38B 109.5 . . ?
H38A C38 H38B 109.5 . . ?
C37 C38 H38C 109.5 . . ?
H38A C38 H38C 109.5 . . ?
H38B C38 H38C 109.5 . . ?
C40 C39 N8 115.2(6) . . ?
C40 C39 H39A 108.5 . . ?
N8 C39 H39A 108.5 . . ?
C40 C39 H39B 108.5 . . ?
N8 C39 H39B 108.5 . . ?
H39A C39 H39B 107.5 . . ?
C41 C40 C39 111.2(8) . . ?
C41 C40 H40A 109.4 . . ?
C39 C40 H40A 109.4 . . ?
C41 C40 H40B 109.4 . . ?
C39 C40 H40B 109.4 . . ?
H40A C40 H40B 108.0 . . ?
C40 C41 C42 111.8(9) . . ?
C40 C41 H41A 109.3 . . ?
C42 C41 H41A 109.3 . . ?
C40 C41 H41B 109.3 . . ?
C42 C41 H41B 109.3 . . ?
H41A C41 H41B 107.9 . . ?
C41 C42 H42A 109.5 . . ?
C41 C42 H42B 109.5 . . ?
H42A C42 H42B 109.5 . . ?
C41 C42 H42C 109.5 . . ?
H42A C42 H42C 109.5 . . ?
H42B C42 H42C 109.5 . . ?
N7 C45 H45A 109.5 . . ?
N7 C45 H45B 109.5 . . ?
H45A C45 H45B 109.5 . . ?
N7 C45 H45C 109.5 . . ?
H45A C45 H45C 109.5 . . ?
H45B C45 H45C 109.5 . . ?
C1 N1 H1A 120.0 . . ?
C1 N1 H1B 120.0 . . ?
H1A N1 H1B 120.0 . . ?
C5 N2 C1 117.2(7) . . ?
C5 N2 Ag1 121.8(5) . . ?
C1 N2 Ag1 120.7(5) . . ?
C5 N3 H3B 120.0 . . ?
C5 N3 H3C 120.0 . . ?
H3B N3 H3C 120.0 . . ?
C10 N4 H4B 120.0 . . ?
C10 N4 H4C 120.0 . . ?
H4B N4 H4C 120.0 . . ?
C10 N5 C6 118.4(7) . . ?
C10 N5 Ag2 121.7(6) . . ?
C6 N5 Ag2 119.6(6) . . ?
C6 N6 H6A 120.0 . . ?
C6 N6 H6B 120.0 . . ?
H6A N6 H6B 120.0 . . ?
C43A N7 C44A 129.2(13) . . ?
C43A N7 C45 118.9(12) . . ?
C43B N7 C45 133.6(16) . . ?
C44A N7 C45 111.2(11) . . ?
C43B N7 C44B 114(2) . . ?
C45 N7 C44B 110.8(16) . . ?
C27 N8 C35 107.7(6) . . ?
C27 N8 C31 110.3(7) . . ?
C35 N8 C31 111.1(6) . . ?
C27 N8 C39 110.5(6) . . ?
C35 N8 C39 111.2(6) . . ?
C31 N8 C39 106.2(6) . . ?
C15 N9 C23 106.4(6) . . ?
C15 N9 C19 111.3(7) . . ?
C23 N9 C19 112.3(7) . . ?
C15 N9 C11 110.6(7) . . ?
C23 N9 C11 110.7(7) . . ?
C19 N9 C11 105.7(6) . . ?
Mo8 O27 Ag2 127.6(3) . . ?
Mo2 O2 Ag1 119.1(2) . . ?
Mo3 O3 Ag1 127.5(3) . . ?
Mo4 O4 Ag1 122.3(3) . . ?
Mo2 O6 Mo1 107.9(2) . . ?
Mo2 O6 Mo3 111.5(2) . 2_657 ?
Mo1 O6 Mo3 103.6(2) . 2_657 ?
Mo2 O7 Mo4 117.9(3) . 2_657 ?
Mo2 O8 Mo3 110.1(2) . . ?
Mo2 O8 Mo1 110.3(2) . 2_657 ?
Mo3 O8 Mo1 103.7(2) . 2_657 ?
Mo2 O10 Mo1 92.61(18) . . ?
Mo2 O10 Mo2 104.8(2) . 2_657 ?
Mo1 O10 Mo2 97.80(19) . 2_657 ?
Mo2 O10 Mo3 92.03(18) . . ?
Mo1 O10 Mo3 163.1(3) . . ?
Mo2 O10 Mo3 96.72(19) 2_657 . ?
Mo2 O10 Mo4 164.1(3) . . ?
Mo1 O10 Mo4 86.20(16) . . ?
Mo2 O10 Mo4 91.10(16) 2_657 . ?
Mo3 O10 Mo4 84.91(16) . . ?
Mo3 O11 Mo4 117.7(3) . . ?
Mo1 O12 Mo4 117.9(2) . . ?
Mo5 O13 Mo7 119.2(2) . 2_666 ?
Mo5 O15 Mo6 109.6(2) . . ?
Mo5 O15 Mo8 109.8(2) . 2_666 ?
Mo6 O15 Mo8 102.5(2) . 2_666 ?
Mo7 O16 Ag2 139.8(3) . . ?
Mo6 O19 Mo7 116.8(3) . . ?
Mo8 O21 Mo7 117.9(3) . . ?
Mo5 O22 Mo8 92.47(19) . . ?
Mo5 O22 Mo6 92.29(18) . . ?
Mo8 O22 Mo6 163.9(3) . . ?
Mo5 O22 Mo5 104.0(2) . 2_666 ?
Mo8 O22 Mo5 97.03(18) . 2_666 ?
Mo6 O22 Mo5 96.74(19) . 2_666 ?
Mo5 O22 Mo7 164.9(3) . . ?
Mo8 O22 Mo7 85.91(17) . . ?
Mo6 O22 Mo7 85.50(17) . . ?
Mo5 O22 Mo7 91.06(16) 2_666 . ?
Mo5 O23 Mo8 108.8(3) . . ?
Mo5 O23 Mo6 111.7(2) . 2_666 ?
Mo8 O23 Mo6 104.8(2) . 2_666 ?
O5 Mo1 O1 105.2(3) . . ?
O5 Mo1 O12 102.2(2) . . ?
O1 Mo1 O12 102.4(2) . . ?
O5 Mo1 O6 100.2(2) . . ?
O1 Mo1 O6 95.0(2) . . ?
O12 Mo1 O6 146.8(2) . . ?
O5 Mo1 O10 161.4(2) . . ?
O1 Mo1 O10 92.8(2) . . ?
O12 Mo1 O10 77.78(19) . . ?
O6 Mo1 O10 73.27(18) . . ?
O5 Mo1 O8 90.1(2) . 2_657 ?
O1 Mo1 O8 161.2(2) . 2_657 ?
O12 Mo1 O8 84.6(2) . 2_657 ?
O6 Mo1 O8 71.12(19) . 2_657 ?
O10 Mo1 O8 71.39(18) . 2_657 ?
O5 Mo1 Mo2 135.36(18) . . ?
O1 Mo1 Mo2 82.84(18) . . ?
O12 Mo1 Mo2 119.18(15) . . ?
O6 Mo1 Mo2 35.24(14) . . ?
O10 Mo1 Mo2 41.43(12) . . ?
O8 Mo1 Mo2 78.53(12) 2_657 . ?
O2 Mo2 O7 105.3(2) . . ?
O2 Mo2 O8 101.1(2) . . ?
O7 Mo2 O8 96.8(2) . . ?
O2 Mo2 O6 101.6(2) . . ?
O7 Mo2 O6 95.8(2) . . ?
O8 Mo2 O6 150.0(2) . . ?
O2 Mo2 O10 98.0(2) . . ?
O7 Mo2 O10 156.7(2) . . ?
O8 Mo2 O10 78.6(2) . . ?
O6 Mo2 O10 79.0(2) . . ?
O2 Mo2 O10 173.3(2) . 2_657 ?
O7 Mo2 O10 81.4(2) . 2_657 ?
O8 Mo2 O10 77.5(2) . 2_657 ?
O6 Mo2 O10 77.7(2) . 2_657 ?
O10 Mo2 O10 75.2(2) . 2_657 ?
O2 Mo2 Mo1 89.64(19) . . ?
O7 Mo2 Mo1 132.63(17) . . ?
O8 Mo2 Mo1 124.58(14) . . ?
O6 Mo2 Mo1 36.82(14) . . ?
O10 Mo2 Mo1 45.96(14) . . ?
O10 Mo2 Mo1 85.93(12) 2_657 . ?
O9 Mo3 O3 105.3(3) . . ?
O9 Mo3 O11 101.9(2) . . ?
O3 Mo3 O11 101.3(2) . . ?
O9 Mo3 O8 101.7(2) . . ?
O3 Mo3 O8 96.1(2) . . ?
O11 Mo3 O8 145.7(2) . . ?
O9 Mo3 O6 91.5(2) . 2_657 ?
O3 Mo3 O6 161.5(2) . 2_657 ?
O11 Mo3 O6 82.5(2) . 2_657 ?
O8 Mo3 O6 72.34(19) . 2_657 ?
O9 Mo3 O10 162.8(2) . . ?
O3 Mo3 O10 91.5(2) . . ?
O11 Mo3 O10 77.59(19) . . ?
O8 Mo3 O10 72.58(19) . . ?
O6 Mo3 O10 71.41(18) 2_657 . ?
O26 Mo4 O4 104.8(3) . . ?
O26 Mo4 O11 104.9(3) . . ?
O4 Mo4 O11 97.8(3) . . ?
O26 Mo4 O12 101.1(3) . . ?
O4 Mo4 O12 98.3(3) . . ?
O11 Mo4 O12 144.6(2) . . ?
O26 Mo4 O7 91.6(2) . 2_657 ?
O4 Mo4 O7 163.6(2) . 2_657 ?
O11 Mo4 O7 77.5(2) . 2_657 ?
O12 Mo4 O7 78.2(2) . 2_657 ?
O26 Mo4 O10 161.0(2) . . ?
O4 Mo4 O10 94.0(2) . . ?
O11 Mo4 O10 74.24(19) . . ?
O12 Mo4 O10 73.39(19) . . ?
O7 Mo4 O10 69.58(17) 2_657 . ?
O14 Mo5 O13 104.7(2) . . ?
O14 Mo5 O15 103.3(3) . . ?
O13 Mo5 O15 95.8(2) . . ?
O14 Mo5 O23 99.6(2) . . ?
O13 Mo5 O23 96.0(2) . . ?
O15 Mo5 O23 150.6(2) . . ?
O14 Mo5 O22 99.7(2) . . ?
O13 Mo5 O22 155.6(2) . . ?
O15 Mo5 O22 79.5(2) . . ?
O23 Mo5 O22 78.6(2) . . ?
O14 Mo5 O22 175.0(2) . 2_666 ?
O13 Mo5 O22 79.6(2) . 2_666 ?
O15 Mo5 O22 78.6(2) . 2_666 ?
O23 Mo5 O22 77.16(19) . 2_666 ?
O22 Mo5 O22 76.0(2) . 2_666 ?
O14 Mo5 Mo8 89.17(18) . . ?
O13 Mo5 Mo8 131.74(19) . . ?
O15 Mo5 Mo8 126.12(15) . . ?
O23 Mo5 Mo8 35.79(15) . . ?
O22 Mo5 Mo8 46.60(15) . . ?
O22 Mo5 Mo8 85.97(12) 2_666 . ?
O18 Mo6 O17 105.0(3) . . ?
O18 Mo6 O19 101.7(3) . . ?
O17 Mo6 O19 101.2(3) . . ?
O18 Mo6 O15 101.5(3) . . ?
O17 Mo6 O15 96.5(3) . . ?
O19 Mo6 O15 145.9(2) . . ?
O18 Mo6 O23 89.9(2) . 2_666 ?
O17 Mo6 O23 163.0(2) . 2_666 ?
O19 Mo6 O23 83.4(2) . 2_666 ?
O15 Mo6 O23 72.03(19) . 2_666 ?
O18 Mo6 O22 161.3(2) . . ?
O17 Mo6 O22 93.4(2) . . ?
O19 Mo6 O22 77.4(2) . . ?
O15 Mo6 O22 72.66(19) . . ?
O23 Mo6 O22 71.49(18) 2_666 . ?
O20 Mo7 O16 105.0(3) . . ?
O20 Mo7 O21 104.2(3) . . ?
O16 Mo7 O21 97.4(3) . . ?
O20 Mo7 O19 102.0(3) . . ?
O16 Mo7 O19 96.2(3) . . ?
O21 Mo7 O19 146.1(2) . . ?
O20 Mo7 O13 95.9(3) . 2_666 ?
O16 Mo7 O13 159.1(2) . 2_666 ?
O21 Mo7 O13 78.3(2) . 2_666 ?
O19 Mo7 O13 77.9(2) . 2_666 ?
O20 Mo7 O22 166.0(3) . . ?
O16 Mo7 O22 88.9(2) . . ?
O21 Mo7 O22 74.3(2) . . ?
O19 Mo7 O22 75.0(2) . . ?
O13 Mo7 O22 70.17(17) 2_666 . ?
O24 Mo8 O27 105.1(3) . . ?
O24 Mo8 O21 100.3(3) . . ?
O27 Mo8 O21 101.7(3) . . ?
O24 Mo8 O23 102.3(3) . . ?
O27 Mo8 O23 97.3(2) . . ?
O21 Mo8 O23 145.4(2) . . ?
O24 Mo8 O22 160.9(2) . . ?
O27 Mo8 O22 94.0(2) . . ?
O21 Mo8 O22 77.1(2) . . ?
O23 Mo8 O22 72.9(2) . . ?
O24 Mo8 O15 89.0(2) . 2_666 ?
O27 Mo8 O15 163.7(2) . 2_666 ?
O21 Mo8 O15 83.6(2) . 2_666 ?
O23 Mo8 O15 71.07(19) . 2_666 ?
O22 Mo8 O15 71.91(18) . 2_666 ?
O24 Mo8 Mo5 137.7(2) . . ?
O27 Mo8 Mo5 85.01(19) . . ?
O21 Mo8 Mo5 118.06(18) . . ?
O23 Mo8 Mo5 35.39(15) . . ?
O22 Mo8 Mo5 40.94(12) . . ?
O15 Mo8 Mo5 78.90(12) 2_666 . ?
N2 Ag1 O3 147.8(2) . . ?
N2 Ag1 O4 101.4(2) . . ?
O3 Ag1 O4 80.36(19) . . ?
N2 Ag1 O2 125.4(2) . . ?
O3 Ag1 O2 76.64(18) . . ?
O4 Ag1 O2 121.78(17) . . ?
N5 Ag2 O16 168.4(3) . . ?
N5 Ag2 O27 110.4(2) . . ?
O16 Ag2 O27 80.6(2) . . ?
C15 C16A C17A 99.2(12) . . ?
C15 C16A H16A 111.9 . . ?
C17A C16A H16A 111.9 . . ?
C15 C16A H16B 111.9 . . ?
C17A C16A H16B 111.9 . . ?
H16A C16A H16B 109.6 . . ?
C18A C17A C16A 111(2) . . ?
C18A C17A H17A 109.3 . . ?
C16A C17A H17A 109.3 . . ?
C18A C17A H17B 109.3 . . ?
C16A C17A H17B 109.3 . . ?
H17A C17A H17B 108.0 . . ?
C17A C18A H18A 109.5 . . ?
C17A C18A H18B 109.5 . . ?
H18A C18A H18B 109.5 . . ?
C17A C18A H18C 109.5 . . ?
H18A C18A H18C 109.5 . . ?
H18B C18A H18C 109.5 . . ?
C17B C16B C15 114.8(10) . . ?
C17B C16B H16C 108.6 . . ?
C15 C16B H16C 108.6 . . ?
C17B C16B H16D 108.6 . . ?
C15 C16B H16D 108.6 . . ?
H16C C16B H16D 107.5 . . ?
C16B C17B C18B 106.9(12) . . ?
C16B C17B H17C 110.3 . . ?
C18B C17B H17C 110.3 . . ?
C16B C17B H17D 110.3 . . ?
C18B C17B H17D 110.3 . . ?
H17C C17B H17D 108.6 . . ?
C17B C18B H18D 109.5 . . ?
C17B C18B H18E 109.5 . . ?
H18D C18B H18E 109.5 . . ?
C17B C18B H18F 109.5 . . ?
H18D C18B H18F 109.5 . . ?
H18E C18B H18F 109.5 . . ?
O25B C43B N7 125(3) . . ?
O25B C43B H43B 117.7 . . ?
N7 C43B H43B 117.7 . . ?
N7 C44B H44A 109.5 . . ?
N7 C44B H44B 109.5 . . ?
H44A C44B H44B 109.5 . . ?
N7 C44B H44C 109.5 . . ?
H44A C44B H44C 109.5 . . ?
H44B C44B H44C 109.5 . . ?
N7 C43A O25A 114.4(14) . . ?
N7 C43A H43A 122.8 . . ?
O25A C43A H43A 122.8 . . ?
N7 C44A H44D 109.5 . . ?
N7 C44A H44E 109.5 . . ?
H44D C44A H44E 109.5 . . ?
N7 C44A H44F 109.5 . . ?
H44D C44A H44F 109.5 . . ?
H44E C44A H44F 109.5 . . ?

loop_
_geom_bond_atom_site_label_1
_geom_bond_atom_site_label_2
_geom_bond_distance
_geom_bond_site_symmetry_2
_geom_bond_publ_flag
C1 N2 1.351(10) . ?
C1 C2 1.389(13) . ?
C1 N1 1.398(11) . ?
C2 C3 1.361(15) . ?
C2 H2A 0.9500 . ?
C3 C4 1.380(16) . ?
C3 H3A 0.9500 . ?
C4 C5 1.381(12) . ?
C4 H4A 0.9500 . ?
C5 N2 1.350(9) . ?
C5 N3 1.380(11) . ?
C6 N5 1.355(10) . ?
C6 N6 1.358(12) . ?
C6 C7 1.395(12) . ?
C7 C8 1.368(14) . ?
C7 H7A 0.9500 . ?
C8 C9 1.383(13) . ?
C8 H8A 0.9500 . ?
C9 C10 1.373(11) . ?
C9 H9A 0.9500 . ?
C10 N5 1.332(11) . ?
C10 N4 1.383(10) . ?
C11 C12 1.509(13) . ?
C11 N9 1.533(12) . ?
C11 H11A 0.9900 . ?
C11 H11B 0.9900 . ?
C12 C13 1.537(13) . ?
C12 H12A 0.9900 . ?
C12 H12B 0.9900 . ?
C13 C14 1.497(14) . ?
C13 H13A 0.9900 . ?
C13 H13B 0.9900 . ?
C14 H14A 0.9800 . ?
C14 H14B 0.9800 . ?
C14 H14C 0.9800 . ?
C15 N9 1.509(11) . ?
C15 C16B 1.534(15) . ?
C15 C16A 1.534(15) . ?
C15 H15A 0.9900 . ?
C15 H15B 0.9900 . ?
C19 C20 1.490(14) . ?
C19 N9 1.517(10) . ?
C19 H19A 0.9900 . ?
C19 H19B 0.9900 . ?
C20 C21 1.545(14) . ?
C20 H20A 0.9900 . ?
C20 H20B 0.9900 . ?
C21 C22 1.478(19) . ?
C21 H21A 0.9900 . ?
C21 H21B 0.9900 . ?
C22 H22A 0.9800 . ?
C22 H22B 0.9800 . ?
C22 H22C 0.9800 . ?
C23 C24 1.508(12) . ?
C23 N9 1.516(11) . ?
C23 H23A 0.9900 . ?
C23 H23B 0.9900 . ?
C24 C25 1.498(13) . ?
C24 H24A 0.9900 . ?
C24 H24B 0.9900 . ?
C25 C26 1.555(16) . ?
C25 H25A 0.9900 . ?
C25 H25B 0.9900 . ?
C26 H26A 0.9800 . ?
C26 H26B 0.9800 . ?
C26 H26C 0.9800 . ?
C27 N8 1.514(10) . ?
C27 C28 1.537(11) . ?
C27 H27A 0.9900 . ?
C27 H27B 0.9900 . ?
C28 C29 1.525(13) . ?
C28 H28A 0.9900 . ?
C28 H28B 0.9900 . ?
C29 C30 1.463(15) . ?
C29 H29A 0.9900 . ?
C29 H29B 0.9900 . ?
C30 H30A 0.9800 . ?
C30 H30B 0.9800 . ?
C30 H30C 0.9800 . ?
C31 N8 1.521(11) . ?
C31 C32 1.527(12) . ?
C31 H31A 0.9900 . ?
C31 H31B 0.9900 . ?
C32 C33 1.487(13) . ?
C32 H32A 0.9900 . ?
C32 H32B 0.9900 . ?
C33 C34 1.508(12) . ?
C33 H33A 0.9900 . ?
C33 H33B 0.9900 . ?
C34 H34A 0.9800 . ?
C34 H34B 0.9800 . ?
C34 H34C 0.9800 . ?
C35 N8 1.517(10) . ?
C35 C36 1.522(12) . ?
C35 H35A 0.9900 . ?
C35 H35B 0.9900 . ?
C36 C37 1.516(12) . ?
C36 H36A 0.9900 . ?
C36 H36B 0.9900 . ?
C37 C38 1.521(15) . ?
C37 H37A 0.9900 . ?
C37 H37B 0.9900 . ?
C38 H38A 0.9800 . ?
C38 H38B 0.9800 . ?
C38 H38C 0.9800 . ?
C39 C40 1.522(11) . ?
C39 N8 1.523(10) . ?
C39 H39A 0.9900 . ?
C39 H39B 0.9900 . ?
C40 C41 1.502(12) . ?
C40 H40A 0.9900 . ?
C40 H40B 0.9900 . ?
C41 C42 1.523(15) . ?
C41 H41A 0.9900 . ?
C41 H41B 0.9900 . ?
C42 H42A 0.9800 . ?
C42 H42B 0.9800 . ?
C42 H42C 0.9800 . ?
C45 N7 1.447(14) . ?
C45 H45A 0.9800 . ?
C45 H45B 0.9800 . ?
C45 H45C 0.9800 . ?
N1 H1A 0.8800 . ?
N1 H1B 0.8800 . ?
N2 Ag1 2.194(6) . ?
N3 H3B 0.8800 . ?
N3 H3C 0.8800 . ?
N4 H4B 0.8800 . ?
N4 H4C 0.8800 . ?
N5 Ag2 2.189(7) . ?
N6 H6A 0.8800 . ?
N6 H6B 0.8800 . ?
N7 C43A 1.253(17) . ?
N7 C43B 1.33(3) . ?
N7 C44A 1.428(19) . ?
N7 C44B 1.60(4) . ?
O1 Mo1 1.705(6) . ?
O27 Mo8 1.705(6) . ?
O27 Ag2 2.566(6) . ?
O2 Mo2 1.702(6) . ?
O2 Ag1 2.563(5) . ?
O3 Mo3 1.728(6) . ?
O3 Ag1 2.305(6) . ?
O4 Mo4 1.713(5) . ?
O4 Ag1 2.522(5) . ?
O5 Mo1 1.699(6) . ?
O6 Mo2 1.949(5) . ?
O6 Mo1 2.024(5) . ?
O6 Mo3 2.291(5) 2_657 ?
O7 Mo2 1.742(5) . ?
O7 Mo4 2.259(5) 2_657 ?
O8 Mo2 1.949(5) . ?
O8 Mo3 1.990(5) . ?
O8 Mo1 2.320(5) 2_657 ?
O9 Mo3 1.681(5) . ?
O10 Mo2 2.129(5) . ?
O10 Mo1 2.313(5) . ?
O10 Mo2 2.344(5) 2_657 ?
O10 Mo3 2.353(5) . ?
O10 Mo4 2.470(5) . ?
O11 Mo3 1.891(5) . ?
O11 Mo4 1.916(6) . ?
O12 Mo1 1.894(5) . ?
O12 Mo4 1.923(5) . ?
O13 Mo5 1.757(5) . ?
O13 Mo7 2.206(6) 2_666 ?
O14 Mo5 1.689(6) . ?
O15 Mo5 1.948(5) . ?
O15 Mo6 1.998(5) . ?
O15 Mo8 2.344(5) 2_666 ?
O16 Mo7 1.709(6) . ?
O16 Ag2 2.254(5) . ?
O17 Mo6 1.714(6) . ?
O18 Mo6 1.694(6) . ?
O19 Mo6 1.901(6) . ?
O19 Mo7 1.922(6) . ?
O20 Mo7 1.699(6) . ?
O21 Mo8 1.892(5) . ?
O21 Mo7 1.907(6) . ?
O22 Mo5 2.107(5) . ?
O22 Mo8 2.336(5) . ?
O22 Mo6 2.358(5) . ?
O22 Mo5 2.361(5) 2_666 ?
O22 Mo7 2.439(5) . ?
O23 Mo5 1.966(5) . ?
O23 Mo8 1.985(5) . ?
O23 Mo6 2.291(5) 2_666 ?
O24 Mo8 1.702(6) . ?
O26 Mo4 1.684(5) . ?
Mo1 Mo2 3.2139(9) . ?
Mo5 Mo8 3.2128(9) . ?
C16A C17A 1.75(3) . ?
C16A H16A 0.9900 . ?
C16A H16B 0.9900 . ?
C17A C18A 1.42(4) . ?
C17A H17A 0.9900 . ?
C17A H17B 0.9900 . ?
C18A H18A 0.9800 . ?
C18A H18B 0.9800 . ?
C18A H18C 0.9800 . ?
C16B C17B 1.500(17) . ?
C16B H16C 0.9900 . ?
C16B H16D 0.9900 . ?
C17B C18B 1.55(2) . ?
C17B H17C 0.9900 . ?
C17B H17D 0.9900 . ?
C18B H18D 0.9800 . ?
C18B H18E 0.9800 . ?
C18B H18F 0.9800 . ?
O25B C43B 1.21(3) . ?
C43B H43B 0.9500 . ?
C44B H44A 0.9800 . ?
C44B H44B 0.9800 . ?
C44B H44C 0.9800 . ?
O25A C43A 1.41(2) . ?
C43A H43A 0.9500 . ?
C44A H44D 0.9800 . ?
C44A H44E 0.9800 . ?
C44A H44F 0.9800 . ?
